data_7231583
loop_
_publ_author_name
'Chainok, Kittipong'
'Ponjan, Nutcha'
'Theppitak, Chatphorn'
'Khemthong, Phailyn'
'Kielar, Filip'
'Dungkaew, Winya'
'Zhou, Yan'
'Batten, Stuart R.'

_publ_section_title
;
 Temperature-dependent 3D structures of lanthanide coordination polymers
 based on dicarboxylate mixed ligands
;
_journal_issue 46
_journal_name_full CrystEngComm
_journal_page_first 7446
_journal_paper_doi 10.1039/C8CE01430B
_journal_volume 20
_journal_year 2018
_chemical_formula_moiety 'C9 H8 Gd O8, 0.7(H2 O1)'
_chemical_formula_sum 'C9 H9.4 Gd O8.7'
_chemical_formula_weight 414.02
_space_group_crystal_system monoclinic
_space_group_IT_number 14
_space_group_name_Hall '-P 2ybc'
_space_group_name_H-M_alt 'P 1 21/c 1'
_symmetry_space_group_name_Hall '-P 2ybc'
_symmetry_space_group_name_H-M 'P 1 21/c 1'
_atom_sites_solution_hydrogens geom
_atom_sites_solution_primary dual
_atom_sites_solution_secondary difmap
_audit_creation_date 2018-08-24
_audit_creation_method
;
Olex2 1.2
(compiled 2018.05.29 svn.r3508 for OlexSys, GUI svn.r5506)
;
_audit_update_record
;
2018-08-24 deposited with the CCDC.
2018-09-26 downloaded from the CCDC.
;
_cell_angle_alpha 90.00
_cell_angle_beta 106.066(2)
_cell_angle_gamma 90.00
_cell_formula_units_Z 4
_cell_length_a 8.3194(7)
_cell_length_b 18.7938(15)
_cell_length_c 7.8274(6)
_cell_measurement_reflns_used 9043
_cell_measurement_temperature 296
_cell_measurement_theta_max 28.293
_cell_measurement_theta_min 2.92
_cell_volume 1176.04(16)
_computing_cell_refinement 'SAINT V8.38A (?, 2016)'
_computing_data_reduction 'SAINT V8.38A (?, 2016)'
_computing_molecular_graphics 'Olex2 (Dolomanov et al., 2009)'
_computing_publication_material 'Olex2 (Dolomanov et al., 2009)'
_computing_structure_refinement 'ShelXL (Sheldrick, 2015)'
_computing_structure_solution 'ShelXT (Sheldrick, 2015)'
_diffrn_ambient_temperature 296
_diffrn_detector 'Bruker PHOTON 100 area detector'
_diffrn_detector_area_resol_mean 10.5
_diffrn_detector_type 'PHOTON area detector'
_diffrn_measured_fraction_theta_full 0.999
_diffrn_measured_fraction_theta_max 0.999
_diffrn_measurement_device 'four-circle KAPPA diffractometer'
_diffrn_measurement_device_type 'Bruker APEX-II CCD'
_diffrn_measurement_method '\f and \w scans'
_diffrn_radiation_collimation '0.5 mm'
_diffrn_radiation_monochromator 'graphiteDouble Bounce Multilayer Mirror'
_diffrn_radiation_probe x-ray
_diffrn_radiation_type MoK\a
_diffrn_radiation_wavelength 0.71073
_diffrn_reflns_av_R_equivalents 0.0331
_diffrn_reflns_av_unetI/netI 0.0162
_diffrn_reflns_limit_h_max 11
_diffrn_reflns_limit_h_min -11
_diffrn_reflns_limit_k_max 25
_diffrn_reflns_limit_k_min -25
_diffrn_reflns_limit_l_max 9
_diffrn_reflns_limit_l_min -10
_diffrn_reflns_number 30909
_diffrn_reflns_theta_full 28.32
_diffrn_reflns_theta_max 28.32
_diffrn_reflns_theta_min 2.92
_diffrn_source 'microfocus sealed x-ray tube'
_diffrn_source_type 'Incoatec I\mus'
_diffrn_standards_number 0
_exptl_absorpt_coefficient_mu 5.677
_exptl_absorpt_correction_T_max 0.7457
_exptl_absorpt_correction_T_min 0.5135
_exptl_absorpt_correction_type multi-scan
_exptl_absorpt_process_details
'SADABS-2016/2 (Bruker,2016/2) was used for absorption correction. wR2(int) was 0.1125 before and 0.0482 after correction. The Ratio of minimum to maximum transmission is 0.6886. The \l/2 correction factor is Not present.'
_exptl_crystal_colour 'light orange'
_exptl_crystal_colour_modifier light
_exptl_crystal_colour_primary orange
_exptl_crystal_density_diffrn 2.338
_exptl_crystal_density_method 'not measured'
_exptl_crystal_description plate
_exptl_crystal_F_000 788
_exptl_crystal_size_max 0.2
_exptl_crystal_size_mid 0.14
_exptl_crystal_size_min 0.1
_refine_diff_density_max 0.862
_refine_diff_density_min -0.528
_refine_diff_density_rms 0.094
_refine_ls_extinction_method none
_refine_ls_goodness_of_fit_ref 1.111
_refine_ls_hydrogen_treatment mixed
_refine_ls_matrix_type full
_refine_ls_number_parameters 194
_refine_ls_number_reflns 2924
_refine_ls_number_restraints 7
_refine_ls_restrained_S_all 1.111
_refine_ls_R_factor_all 0.0219
_refine_ls_R_factor_gt 0.0186
_refine_ls_shift/su_max 0.003
_refine_ls_shift/su_mean 0.000
_refine_ls_structure_factor_coef Fsqd
_refine_ls_weighting_details 'calc w=1/[\s^2^(Fo^2^)+(0.0121P)^2^+1.9032P] where P=(Fo^2^+2Fc^2^)/3'
_refine_ls_weighting_scheme calc
_refine_ls_wR_factor_gt 0.0385
_refine_ls_wR_factor_ref 0.0395
_reflns_number_gt 2724
_reflns_number_total 2924
_reflns_threshold_expression >2sigma(I)
_cod_data_source_file c8ce01430b2.cif
_cod_data_source_block 12gd
_cod_depositor_comments 'Adding full bibliography for 7231570--7231583.cif.'
_cod_original_formula_sum 'C9 H9.40 Gd O8.70'
_cod_database_code 7231583
_olex2_refinement_description
;
1. Fixed Uiso
 At 1.2 times of:
  All C(H) groups
 At 1.5 times of:
  All O(H,H) groups
2. Restrained distances
 O9-H9A = O9-H9B
 0.85 with sigma of 0.02
 O7-H7A = O7-H7B = O8-H8A
 0.84 with sigma of 0.01
 O8-H8B
 0.84 with sigma of 0.01
 H9A-H9B
 1.34 with sigma of 0.04
3. Others
 Fixed Sof: O9(0.7) H9A(0.7) H9B(0.7)
4.a Aromatic/amide H refined with riding coordinates:
 C2(H2), C3(H3), C5(H5), C6(H6)
;
_olex2_submission_special_instructions 'No special instructions were received'

loop_
_space_group_symop_id
_space_group_symop_operation_xyz
1 'x, y, z'
2 '-x, y+1/2, -z+1/2'
3 '-x, -y, -z'
4 'x, -y-1/2, z-1/2'

loop_
_atom_site_label
_atom_site_type_symbol
_atom_site_fract_x
_atom_site_fract_y
_atom_site_fract_z
_atom_site_U_iso_or_equiv
_atom_site_adp_type
_atom_site_occupancy
_atom_site_calc_flag
_atom_site_refinement_flags_posn
Gd1 Gd 0.244356(13) 0.519607(6) 0.760626(14) 0.01474(4) Uani 1 d .
O1 O 0.1677(2) 0.44444(10) 0.5204(2) 0.0284(4) Uani 1 d .
O2 O -0.0208(2) 0.39841(10) 0.2894(3) 0.0282(4) Uani 1 d .
O3 O 0.6025(2) 0.12287(10) 0.6269(3) 0.0276(4) Uani 1 d .
O4 O 0.3877(2) 0.07226(10) 0.4340(3) 0.0287(4) Uani 1 d .
O5 O 0.1983(2) 0.53876(10) 1.0522(2) 0.0240(4) Uani 1 d .
O6 O 0.0022(2) 0.54386(10) 1.1972(2) 0.0204(4) Uani 1 d .
O7 O 0.2488(3) 0.59323(13) 0.4972(3) 0.0335(5) Uani 1 d D
O8 O 0.5137(3) 0.50471(14) 0.6864(3) 0.0335(5) Uani 1 d D
C1 C 0.2073(3) 0.32609(13) 0.4359(3) 0.0202(5) Uani 1 d .
C2 C 0.3687(3) 0.32149(14) 0.5446(4) 0.0260(6) Uani 1 d .
H2 H 0.4228 0.3621 0.5999 0.031 Uiso 1 calc R
C3 C 0.4506(3) 0.25652(14) 0.5717(4) 0.0262(6) Uani 1 d .
H3 H 0.5597 0.2538 0.6447 0.031 Uiso 1 calc R
C4 C 0.3712(3) 0.19551(13) 0.4908(3) 0.0199(5) Uani 1 d .
C5 C 0.2090(3) 0.20005(15) 0.3806(4) 0.0296(6) Uani 1 d .
H5 H 0.1547 0.1594 0.3257 0.036 Uiso 1 calc R
C6 C 0.1281(4) 0.26507(15) 0.3523(4) 0.0309(6) Uani 1 d .
H6 H 0.0202 0.2681 0.2769 0.037 Uiso 1 calc R
C7 C 0.1118(3) 0.39473(13) 0.4128(3) 0.0198(5) Uani 1 d .
C8 C 0.4594(3) 0.12511(13) 0.5187(3) 0.0194(5) Uani 1 d .
C9 C 0.0580(3) 0.52413(13) 1.0721(3) 0.0175(5) Uani 1 d .
O9 O 0.2086(7) 0.7599(4) 0.5261(8) 0.0936(17) Uani 0.70 d D
H9A H 0.152(10) 0.740(5) 0.593(9) 0.140 Uiso 0.70 d DR
H9B H 0.144(10) 0.749(5) 0.419(5) 0.140 Uiso 0.70 d DR
H7A H 0.251(6) 0.6374(6) 0.506(6) 0.074(15) Uiso 1 d D
H7B H 0.176(4) 0.585(2) 0.401(3) 0.051(11) Uiso 1 d D
H8A H 0.600(3) 0.488(2) 0.756(5) 0.067(14) Uiso 1 d D
H8B H 0.549(8) 0.537(3) 0.633(8) 0.15(3) Uiso 1 d D

loop_
_atom_site_aniso_label
_atom_site_aniso_U_11
_atom_site_aniso_U_22
_atom_site_aniso_U_33
_atom_site_aniso_U_23
_atom_site_aniso_U_13
_atom_site_aniso_U_12
Gd1 0.01310(6) 0.01279(6) 0.01679(6) -0.00063(4) 0.00155(4) -0.00018(5)
O1 0.0352(11) 0.0177(9) 0.0276(10) -0.0074(8) 0.0009(8) 0.0062(8)
O2 0.0214(9) 0.0192(9) 0.0364(11) -0.0013(8) -0.0047(8) 0.0069(8)
O3 0.0229(9) 0.0192(9) 0.0342(10) -0.0017(8) -0.0030(8) 0.0066(8)
O4 0.0305(10) 0.0143(9) 0.0355(11) -0.0046(8) -0.0005(8) 0.0002(8)
O5 0.0167(8) 0.0326(10) 0.0219(9) -0.0039(8) 0.0039(7) -0.0058(8)
O6 0.0206(9) 0.0215(9) 0.0192(8) -0.0029(7) 0.0054(7) -0.0031(7)
O7 0.0353(12) 0.0349(12) 0.0241(10) 0.0059(9) -0.0019(9) -0.0069(10)
O8 0.0191(10) 0.0561(15) 0.0243(10) 0.0016(10) 0.0044(8) 0.0067(10)
C1 0.0216(12) 0.0156(12) 0.0207(12) -0.0016(9) 0.0012(10) 0.0050(10)
C2 0.0239(13) 0.0152(12) 0.0327(14) -0.0071(11) -0.0024(11) 0.0023(10)
C3 0.0192(12) 0.0211(13) 0.0311(14) -0.0043(11) -0.0050(11) 0.0048(10)
C4 0.0220(12) 0.0139(11) 0.0207(12) -0.0006(9) 0.0009(10) 0.0035(10)
C5 0.0233(13) 0.0169(13) 0.0398(16) -0.0076(11) -0.0059(12) 0.0015(11)
C6 0.0209(13) 0.0215(14) 0.0394(16) -0.0055(12) -0.0098(11) 0.0058(11)
C7 0.0204(12) 0.0158(12) 0.0227(12) -0.0006(9) 0.0049(10) 0.0037(10)
C8 0.0197(12) 0.0150(11) 0.0220(12) 0.0011(9) 0.0032(10) 0.0027(10)
C9 0.0152(11) 0.0166(11) 0.0182(11) 0.0028(9) 0.0004(9) 0.0014(9)
O9 0.063(3) 0.123(5) 0.086(4) 0.024(4) 0.006(3) -0.004(3)

loop_
_atom_type_symbol
_atom_type_description
_atom_type_scat_dispersion_real
_atom_type_scat_dispersion_imag
_atom_type_scat_source
C C 0.0033 0.0016 'International Tables Vol C Tables 4.2.6.8 and 6.1.1.4'
H H 0.0000 0.0000 'International Tables Vol C Tables 4.2.6.8 and 6.1.1.4'
Gd Gd -0.1653 3.9035 'International Tables Vol C Tables 4.2.6.8 and 6.1.1.4'
O O 0.0106 0.0060 'International Tables Vol C Tables 4.2.6.8 and 6.1.1.4'

loop_
_geom_angle_atom_site_label_1
_geom_angle_atom_site_label_2
_geom_angle_atom_site_label_3
_geom_angle
_geom_angle_site_symmetry_1
_geom_angle_site_symmetry_3
O1 Gd1 O2 103.77(7) . 3_566
O1 Gd1 O3 144.30(7) . 2_656
O1 Gd1 O4 90.15(7) . 4_566
O1 Gd1 O5 140.87(7) . .
O1 Gd1 O6 76.10(7) . 3_567
O1 Gd1 O7 74.24(7) . .
O1 Gd1 O8 78.64(7) . .
O2 Gd1 O5 74.87(7) 3_566 .
O2 Gd1 O6 72.11(7) 3_566 3_567
O2 Gd1 O7 72.07(7) 3_566 .
O2 Gd1 O8 139.04(8) 3_566 .
O3 Gd1 O2 81.02(7) 2_656 3_566
O3 Gd1 O5 74.79(7) 2_656 .
O3 Gd1 O6 136.95(6) 2_656 3_567
O3 Gd1 O7 73.82(7) 2_656 .
O3 Gd1 O8 75.55(8) 2_656 .
O4 Gd1 O2 146.98(7) 4_566 3_566
O4 Gd1 O3 104.96(7) 4_566 2_656
O4 Gd1 O5 75.56(7) 4_566 .
O4 Gd1 O6 82.75(7) 4_566 3_567
O4 Gd1 O7 140.95(8) 4_566 .
O4 Gd1 O8 72.58(8) 4_566 .
O5 Gd1 O6 66.18(6) . 3_567
O5 Gd1 O7 137.16(7) . .
O5 Gd1 O8 128.36(6) . .
O6 Gd1 O7 125.53(6) 3_567 .
O6 Gd1 O8 144.39(7) 3_567 .
O8 Gd1 O7 69.37(8) . .
C7 O1 Gd1 166.58(19) . .
C7 O2 Gd1 130.51(17) . 3_566
C8 O3 Gd1 126.40(17) . 2_646
C8 O4 Gd1 175.63(18) . 4_565
C9 O5 Gd1 118.52(15) . .
C9 O6 Gd1 117.59(15) . 3_567
Gd1 O7 H7A 120(3) . .
Gd1 O7 H7B 117(3) . .
H7A O7 H7B 105(4) . .
Gd1 O8 H8A 124(3) . .
Gd1 O8 H8B 120(5) . .
H8A O8 H8B 104(5) . .
C2 C1 C6 119.4(2) . .
C2 C1 C7 121.4(2) . .
C6 C1 C7 119.1(2) . .
C1 C2 H2 119.9 . .
C1 C2 C3 120.2(2) . .
C3 C2 H2 119.9 . .
C2 C3 H3 119.8 . .
C2 C3 C4 120.5(2) . .
C4 C3 H3 119.8 . .
C3 C4 C5 119.4(2) . .
C3 C4 C8 120.8(2) . .
C5 C4 C8 119.8(2) . .
C4 C5 H5 120.0 . .
C6 C5 C4 120.0(3) . .
C6 C5 H5 120.0 . .
C1 C6 H6 119.8 . .
C5 C6 C1 120.5(2) . .
C5 C6 H6 119.8 . .
O1 C7 C1 118.2(2) . .
O2 C7 O1 124.0(2) . .
O2 C7 C1 117.7(2) . .
O3 C8 C4 117.5(2) . .
O4 C8 O3 123.7(2) . .
O4 C8 C4 118.8(2) . .
O5 C9 O6 126.5(2) . .
O5 C9 C9 116.7(3) . 3_567
O6 C9 C9 116.8(3) . 3_567
H9A O9 H9B 101(4) . .

loop_
_geom_bond_atom_site_label_1
_geom_bond_atom_site_label_2
_geom_bond_distance
_geom_bond_site_symmetry_2
Gd1 O1 2.2967(18) .
Gd1 O2 2.3627(18) 3_566
Gd1 O3 2.3545(18) 2_656
Gd1 O4 2.3129(18) 4_566
Gd1 O5 2.4430(18) .
Gd1 O6 2.4722(17) 3_567
Gd1 O7 2.492(2) .
Gd1 O8 2.481(2) .
O1 C7 1.258(3) .
O2 Gd1 2.3627(18) 3_566
O2 C7 1.251(3) .
O3 Gd1 2.3544(18) 2_646
O3 C8 1.257(3) .
O4 Gd1 2.3130(18) 4_565
O4 C8 1.250(3) .
O5 C9 1.250(3) .
O6 Gd1 2.4722(17) 3_567
O6 C9 1.251(3) .
O7 H7A 0.833(10) .
O7 H7B 0.839(10) .
O8 H8A 0.835(10) .
O8 H8B 0.838(10) .
C1 C2 1.379(3) .
C1 C6 1.392(4) .
C1 C7 1.499(3) .
C2 H2 0.9300 .
C2 C3 1.386(4) .
C3 H3 0.9300 .
C3 C4 1.386(4) .
C4 C5 1.389(4) .
C4 C8 1.499(3) .
C5 H5 0.9300 .
C5 C6 1.383(4) .
C6 H6 0.9300 .
C9 C9 1.558(5) 3_567
O9 H9A 0.88(2) .
O9 H9B 0.88(2) .

loop_
_geom_hbond_atom_site_label_D
_geom_hbond_atom_site_label_H
_geom_hbond_atom_site_label_A
_geom_hbond_distance_DH
_geom_hbond_distance_HA
_geom_hbond_distance_DA
_geom_hbond_angle_DHA
_geom_hbond_site_symmetry_A
O7 H7A O9 0.833(10) 2.341(15) 3.165(8) 170(4) .
O7 H7B O6 0.839(10) 1.988(13) 2.814(3) 168(4) 1_554
O8 H8A O5 0.835(10) 1.980(13) 2.808(3) 170(4) 3_667

loop_
_geom_torsion_atom_site_label_1
_geom_torsion_atom_site_label_2
_geom_torsion_atom_site_label_3
_geom_torsion_atom_site_label_4
_geom_torsion
_geom_torsion_site_symmetry_1
_geom_torsion_site_symmetry_4
Gd1 O1 C7 O2 101.9(7) . .
Gd1 O1 C7 C1 -76.6(8) . .
Gd1 O2 C7 O1 -15.0(4) 3_566 .
Gd1 O2 C7 C1 163.46(17) 3_566 .
Gd1 O3 C8 O4 -11.4(4) 2_646 .
Gd1 O3 C8 C4 168.69(16) 2_646 .
Gd1 O4 C8 O3 -152(2) 4_565 .
Gd1 O4 C8 C4 28(3) 4_565 .
Gd1 O5 C9 O6 -164.1(2) . .
Gd1 O5 C9 C9 16.6(3) . 3_567
Gd1 O6 C9 O5 -164.0(2) 3_567 .
Gd1 O6 C9 C9 15.3(3) 3_567 3_567
O1 Gd1 O5 C9 -33.8(2) . .
O2 Gd1 O1 C7 -93.5(8) 3_566 .
O2 Gd1 O5 C9 59.51(18) 3_566 .
O3 Gd1 O1 C7 172.7(7) 2_656 .
O3 Gd1 O5 C9 144.11(19) 2_656 .
O4 Gd1 O1 C7 56.2(8) 4_566 .
O4 Gd1 O5 C9 -105.63(19) 4_566 .
O5 Gd1 O1 C7 -10.7(8) . .
O6 Gd1 O1 C7 -26.3(7) 3_567 .
O6 Gd1 O5 C9 -17.28(17) 3_567 .
O7 Gd1 O1 C7 -160.1(8) . .
O7 Gd1 O5 C9 100.0(2) . .
O8 Gd1 O1 C7 128.4(8) . .
O8 Gd1 O5 C9 -158.90(18) . .
C1 C2 C3 C4 -0.3(4) . .
C2 C1 C6 C5 1.3(5) . .
C2 C1 C7 O1 -14.1(4) . .
C2 C1 C7 O2 167.4(3) . .
C2 C3 C4 C5 0.7(4) . .
C2 C3 C4 C8 179.6(3) . .
C3 C4 C5 C6 0.0(4) . .
C3 C4 C8 O3 4.7(4) . .
C3 C4 C8 O4 -175.2(3) . .
C4 C5 C6 C1 -1.0(5) . .
C5 C4 C8 O3 -176.3(3) . .
C5 C4 C8 O4 3.8(4) . .
C6 C1 C2 C3 -0.7(4) . .
C6 C1 C7 O1 162.9(3) . .
C6 C1 C7 O2 -15.6(4) . .
C7 C1 C2 C3 176.2(3) . .
C7 C1 C6 C5 -175.7(3) . .
C8 C4 C5 C6 -179.0(3) . .
